data_2221713
loop_
_publ_author_name
'Gao, Lei'
'Guo, Li-hua'
'Liu, Rui'
'Que, Dan-hua'
'Ma, Hong-fei'

_publ_section_title
;
 1-(4-Benzyloxy-5-methoxy-2-nitrophenyl)ethanone
;
_journal_coeditor_code HK2654
_journal_issue 5
_journal_name_full 'Acta Crystallographica Section E'
_journal_page_first o1005
_journal_paper_doi 10.1107/S1600536809011532
_journal_volume 65
_journal_year 2009
_chemical_formula_iupac 'C16 H15 N O5'
_chemical_formula_moiety 'C16 H15 N O5'
_chemical_formula_sum 'C16 H15 N O5'
_chemical_formula_weight 301.29
_chemical_name_systematic
;
1-(4-Benzyloxy-5-methoxy-2-nitrophenyl)ethanone
;
_space_group_IT_number 61
_symmetry_cell_setting orthorhombic
_symmetry_space_group_name_Hall '-P 2ac 2ab'
_symmetry_space_group_name_H-M 'P b c a'
_atom_sites_solution_hydrogens geom
_atom_sites_solution_primary direct
_atom_sites_solution_secondary difmap
_audit_creation_method SHELXL-97
_cell_angle_alpha 90.00
_cell_angle_beta 90.00
_cell_angle_gamma 90.00
_cell_formula_units_Z 8
_cell_length_a 13.390(3)
_cell_length_b 10.465(2)
_cell_length_c 20.768(4)
_cell_measurement_reflns_used 25
_cell_measurement_temperature 294(2)
_cell_measurement_theta_max 0.990
_cell_measurement_theta_min 0.988
_cell_volume 2910.1(10)
_computing_cell_refinement 'CAD-4 Software (Enraf--Nonius, 1989)'
_computing_data_collection 'CAD-4 Software (Enraf--Nonius, 1989)'
_computing_data_reduction 'XCAD4 (Harms & Wocadlo, 1995)'
_computing_molecular_graphics 'ORTEP-3 for Windows (Farrugia, 1997) and PLATON (Spek, 2009)'
_computing_publication_material 'SHELXTL (Sheldrick, 2008)'
_computing_structure_refinement 'SHELXL97 (Sheldrick, 2008)'
_computing_structure_solution 'SHELXS97 (Sheldrick, 2008)'
_diffrn_ambient_temperature 294(2)
_diffrn_measured_fraction_theta_full 0.998
_diffrn_measured_fraction_theta_max 0.998
_diffrn_measurement_device_type 'Enraf--Nonius CAD-4'
_diffrn_measurement_method \w/2\q
_diffrn_radiation_monochromator graphite
_diffrn_radiation_source 'fine-focus sealed tube'
_diffrn_radiation_type MoK\a
_diffrn_radiation_wavelength 0.71073
_diffrn_reflns_av_R_equivalents 0.0000
_diffrn_reflns_av_sigmaI/netI 0.0521
_diffrn_reflns_limit_h_max 16
_diffrn_reflns_limit_h_min 0
_diffrn_reflns_limit_k_max 12
_diffrn_reflns_limit_k_min 0
_diffrn_reflns_limit_l_max 24
_diffrn_reflns_limit_l_min 0
_diffrn_reflns_number 2634
_diffrn_reflns_theta_full 25.24
_diffrn_reflns_theta_max 25.24
_diffrn_reflns_theta_min 1.96
_diffrn_standards_decay_% 0
_diffrn_standards_interval_time 120
_diffrn_standards_number 3
_exptl_absorpt_coefficient_mu 0.103
_exptl_absorpt_correction_T_max 0.9898
_exptl_absorpt_correction_T_min 0.9797
_exptl_absorpt_correction_type psi-scan
_exptl_absorpt_process_details '(North <i>et al.</i>,  1968)'
_exptl_crystal_colour colorless
_exptl_crystal_density_diffrn 1.375
_exptl_crystal_density_method 'not measured'
_exptl_crystal_description needle
_exptl_crystal_F_000 1264
_exptl_crystal_size_max 0.20
_exptl_crystal_size_mid 0.10
_exptl_crystal_size_min 0.10
_refine_diff_density_max 0.240
_refine_diff_density_min -0.262
_refine_ls_extinction_method none
_refine_ls_goodness_of_fit_ref 1.060
_refine_ls_hydrogen_treatment constr
_refine_ls_matrix_type full
_refine_ls_number_parameters 199
_refine_ls_number_reflns 2634
_refine_ls_number_restraints 0
_refine_ls_restrained_S_all 1.060
_refine_ls_R_factor_all 0.1268
_refine_ls_R_factor_gt 0.0708
_refine_ls_shift/su_max 0.000
_refine_ls_shift/su_mean 0.000
_refine_ls_structure_factor_coef Fsqd
_refine_ls_weighting_details 'calc w=1/[\s^2^(Fo^2^)+(0.118P)^2^] where P=(Fo^2^+2Fc^2^)/3'
_refine_ls_weighting_scheme calc
_refine_ls_wR_factor_gt 0.1827
_refine_ls_wR_factor_ref 0.2225
_reflns_number_gt 1446
_reflns_number_total 2634
_reflns_threshold_expression I>2\s(I)
_cod_data_source_file hk2654.cif
_cod_data_source_block I
_cod_database_code 2221713
_cod_database_fobs_code 2221713

loop_
_symmetry_equiv_pos_as_xyz
'x, y, z'
'-x+1/2, -y, z+1/2'
'-x, y+1/2, -z+1/2'
'x+1/2, -y+1/2, -z'
'-x, -y, -z'
'x-1/2, y, -z-1/2'
'x, -y-1/2, z-1/2'
'-x-1/2, y-1/2, z'

loop_
_atom_site_type_symbol
_atom_site_label
_atom_site_fract_x
_atom_site_fract_y
_atom_site_fract_z
_atom_site_U_iso_or_equiv
_atom_site_adp_type
_atom_site_calc_flag
_atom_site_refinement_flags
_atom_site_occupancy
_atom_site_disorder_assembly
_atom_site_disorder_group
N N 0.4084(2) 0.3120(3) 0.33235(15) 0.0456(8) Uani d . 1 . .
O O1 0.07225(17) 0.1644(3) 0.38239(11) 0.0460(7) Uani d . 1 . .
O O2 0.13768(18) 0.0124(3) 0.46870(13) 0.0538(8) Uani d . 1 . .
O O3 0.5275(2) 0.0290(3) 0.42219(18) 0.0748(10) Uani d . 1 . .
O O4 0.4987(2) 0.2830(3) 0.33126(15) 0.0684(10) Uani d . 1 . .
O O5 0.3740(2) 0.4020(3) 0.30338(14) 0.0633(9) Uani d . 1 . .
C C1 -0.1972(3) 0.0558(5) 0.2841(2) 0.0683(13) Uani d . 1 . .
H H1A -0.2128 -0.0196 0.2626 0.082 Uiso calc R 1 . .
C C2 -0.2731(4) 0.1305(6) 0.3092(3) 0.0793(16) Uani d . 1 . .
H H2A -0.3394 0.1054 0.3051 0.095 Uiso calc R 1 . .
C C3 -0.2488(3) 0.2420(5) 0.3400(3) 0.0682(13) Uani d . 1 . .
H H3A -0.2994 0.2942 0.3558 0.082 Uiso calc R 1 . .
C C4 -0.1506(3) 0.2778(4) 0.3478(2) 0.0546(11) Uani d . 1 . .
H H4A -0.1357 0.3519 0.3706 0.065 Uiso calc R 1 . .
C C5 -0.0736(3) 0.2049(4) 0.32217(18) 0.0461(10) Uani d . 1 . .
C C6 -0.0996(3) 0.0917(4) 0.2906(2) 0.0592(12) Uani d . 1 . .
H H6A -0.0495 0.0399 0.2737 0.071 Uiso calc R 1 . .
C C7 0.0318(3) 0.2420(4) 0.3310(2) 0.0510(10) Uani d . 1 . .
H H7A 0.0690 0.2277 0.2915 0.061 Uiso calc R 1 . .
H H7B 0.0364 0.3318 0.3420 0.061 Uiso calc R 1 . .
C C8 0.1732(3) 0.1672(3) 0.39057(17) 0.0380(9) Uani d . 1 . .
C C9 0.2392(3) 0.2446(4) 0.35806(18) 0.0428(9) Uani d . 1 . .
H H9A 0.2159 0.3038 0.3282 0.051 Uiso calc R 1 . .
C C10 0.3402(2) 0.2336(4) 0.37010(17) 0.0409(9) Uani d . 1 . .
C C11 0.3807(3) 0.1481(4) 0.41517(18) 0.0430(9) Uani d . 1 . .
C C12 0.3098(3) 0.0707(4) 0.44838(19) 0.0478(10) Uani d . 1 . .
H H12A 0.3323 0.0118 0.4786 0.057 Uiso calc R 1 . .
C C13 0.2105(3) 0.0807(4) 0.43705(18) 0.0422(9) Uani d . 1 . .
C C14 0.1676(3) -0.0629(5) 0.5236(2) 0.0661(13) Uani d . 1 . .
H H14A 0.1103 -0.1054 0.5413 0.099 Uiso calc R 1 . .
H H14B 0.1964 -0.0080 0.5557 0.099 Uiso calc R 1 . .
H H14C 0.2160 -0.1253 0.5104 0.099 Uiso calc R 1 . .
C C15 0.4875(3) 0.1311(4) 0.43162(19) 0.0478(10) Uani d . 1 . .
C C16 0.5384(3) 0.2346(5) 0.4663(2) 0.0652(13) Uani d . 1 . .
H H16A 0.6068 0.2115 0.4735 0.098 Uiso calc R 1 . .
H H16B 0.5059 0.2486 0.5069 0.098 Uiso calc R 1 . .
H H16C 0.5356 0.3115 0.4411 0.098 Uiso calc R 1 . .

loop_
_atom_site_aniso_label
_atom_site_aniso_U_11
_atom_site_aniso_U_22
_atom_site_aniso_U_33
_atom_site_aniso_U_12
_atom_site_aniso_U_13
_atom_site_aniso_U_23
N 0.0501(17) 0.049(2) 0.0377(18) -0.0016(16) 0.0013(14) -0.0030(16)
O1 0.0448(14) 0.0553(18) 0.0378(15) -0.0030(12) -0.0076(11) 0.0163(13)
O2 0.0561(15) 0.0561(19) 0.0492(16) -0.0062(13) -0.0013(13) 0.0211(14)
O3 0.0644(19) 0.056(2) 0.104(3) 0.0188(17) -0.0083(17) -0.0031(19)
O4 0.0493(16) 0.083(2) 0.073(2) -0.0008(15) 0.0050(14) 0.0105(18)
O5 0.0683(18) 0.057(2) 0.065(2) -0.0072(15) -0.0065(15) 0.0197(17)
C1 0.076(3) 0.059(3) 0.070(3) -0.014(3) -0.017(3) -0.009(2)
C2 0.059(3) 0.081(4) 0.098(4) -0.018(3) -0.016(3) 0.019(3)
C3 0.049(2) 0.067(3) 0.089(3) 0.004(2) 0.003(2) 0.009(3)
C4 0.055(2) 0.048(3) 0.060(3) 0.003(2) 0.005(2) 0.000(2)
C5 0.055(2) 0.041(2) 0.043(2) 0.0047(18) -0.0095(17) 0.0119(19)
C6 0.064(3) 0.050(3) 0.063(3) 0.001(2) -0.009(2) -0.001(2)
C7 0.053(2) 0.054(3) 0.046(2) 0.001(2) -0.0072(18) 0.009(2)
C8 0.0472(19) 0.037(2) 0.0300(18) -0.0084(16) -0.0018(15) 0.0034(16)
C9 0.0491(19) 0.037(2) 0.042(2) 0.0030(17) -0.0059(17) 0.0082(17)
C10 0.0400(18) 0.043(2) 0.039(2) -0.0042(16) -0.0018(16) -0.0059(17)
C11 0.050(2) 0.038(2) 0.040(2) 0.0024(18) -0.0055(17) 0.0017(18)
C12 0.053(2) 0.040(2) 0.050(3) 0.0087(18) -0.0106(19) 0.0086(18)
C13 0.050(2) 0.036(2) 0.041(2) -0.0040(17) -0.0026(17) 0.0077(17)
C14 0.075(3) 0.066(3) 0.057(3) -0.010(2) -0.008(2) 0.019(2)
C15 0.050(2) 0.052(3) 0.041(2) 0.0042(19) -0.0028(17) -0.002(2)
C16 0.059(2) 0.073(3) 0.063(3) 0.001(2) -0.016(2) -0.016(3)

loop_
_atom_type_symbol
_atom_type_description
_atom_type_scat_dispersion_real
_atom_type_scat_dispersion_imag
_atom_type_scat_source
C C 0.0033 0.0016 'International Tables Vol C Tables 4.2.6.8 and 6.1.1.4'
H H 0.0000 0.0000 'International Tables Vol C Tables 4.2.6.8 and 6.1.1.4'
N N 0.0061 0.0033 'International Tables Vol C Tables 4.2.6.8 and 6.1.1.4'
O O 0.0106 0.0060 'International Tables Vol C Tables 4.2.6.8 and 6.1.1.4'

loop_
_geom_angle_atom_site_label_1
_geom_angle_atom_site_label_2
_geom_angle_atom_site_label_3
_geom_angle_site_symmetry_1
_geom_angle_site_symmetry_3
_geom_angle
_geom_angle_publ_flag
O5 N O4 . . 123.3(3) ?
O5 N C10 . . 117.9(3) ?
O4 N C10 . . 118.7(3) ?
C8 O1 C7 . . 116.8(3) ?
C13 O2 C14 . . 117.7(3) ?
C6 C1 C2 . . 120.6(5) ?
C6 C1 H1A . . 119.7 ?
C2 C1 H1A . . 119.7 ?
C3 C2 C1 . . 118.9(4) ?
C3 C2 H2A . . 120.6 ?
C1 C2 H2A . . 120.6 ?
C2 C3 C4 . . 120.9(5) ?
C2 C3 H3A . . 119.5 ?
C4 C3 H3A . . 119.5 ?
C3 C4 C5 . . 120.9(4) ?
C3 C4 H4A . . 119.5 ?
C5 C4 H4A . . 119.5 ?
C4 C5 C6 . . 117.4(4) ?
C4 C5 C7 . . 121.2(4) ?
C6 C5 C7 . . 121.3(4) ?
C1 C6 C5 . . 121.1(4) ?
C1 C6 H6A . . 119.4 ?
C5 C6 H6A . . 119.4 ?
O1 C7 C5 . . 107.6(3) ?
O1 C7 H7A . . 110.2 ?
C5 C7 H7A . . 110.2 ?
O1 C7 H7B . . 110.2 ?
C5 C7 H7B . . 110.2 ?
H7A C7 H7B . . 108.5 ?
O1 C8 C9 . . 126.0(3) ?
O1 C8 C13 . . 115.0(3) ?
C9 C8 C13 . . 119.0(3) ?
C8 C9 C10 . . 119.4(3) ?
C8 C9 H9A . . 120.3 ?
C10 C9 H9A . . 120.3 ?
C9 C10 C11 . . 123.5(3) ?
C9 C10 N . . 118.0(3) ?
C11 C10 N . . 118.4(3) ?
C10 C11 C12 . . 115.3(3) ?
C10 C11 C15 . . 127.1(3) ?
C12 C11 C15 . . 117.6(3) ?
C13 C12 C11 . . 121.7(4) ?
C13 C12 H12A . . 119.1 ?
C11 C12 H12A . . 119.1 ?
C12 C13 O2 . . 124.9(4) ?
C12 C13 C8 . . 121.0(3) ?
O2 C13 C8 . . 114.1(3) ?
O2 C14 H14A . . 109.5 ?
O2 C14 H14B . . 109.5 ?
H14A C14 H14B . . 109.5 ?
O2 C14 H14C . . 109.5 ?
H14A C14 H14C . . 109.5 ?
H14B C14 H14C . . 109.5 ?
O3 C15 C16 . . 121.6(4) ?
O3 C15 C11 . . 119.7(4) ?
C16 C15 C11 . . 118.2(4) ?
C15 C16 H16A . . 109.5 ?
C15 C16 H16B . . 109.5 ?
H16A C16 H16B . . 109.5 ?
C15 C16 H16C . . 109.5 ?
H16A C16 H16C . . 109.5 ?
H16B C16 H16C . . 109.5 ?

loop_
_geom_bond_atom_site_label_1
_geom_bond_atom_site_label_2
_geom_bond_site_symmetry_2
_geom_bond_distance
_geom_bond_publ_flag
N O5 . 1.209(4) ?
N O4 . 1.247(4) ?
N C10 . 1.456(5) ?
O1 C8 . 1.363(4) ?
O1 C7 . 1.446(4) ?
O2 C13 . 1.376(4) ?
O2 C14 . 1.443(5) ?
O3 C15 . 1.212(5) ?
C1 C6 . 1.367(5) ?
C1 C2 . 1.384(7) ?
C1 H1A . 0.9300 ?
C2 C3 . 1.370(7) ?
C2 H2A . 0.9300 ?
C3 C4 . 1.377(5) ?
C3 H3A . 0.9300 ?
C4 C5 . 1.389(5) ?
C4 H4A . 0.9300 ?
C5 C6 . 1.398(6) ?
C5 C7 . 1.475(5) ?
C6 H6A . 0.9300 ?
C7 H7A . 0.9700 ?
C7 H7B . 0.9700 ?
C8 C9 . 1.376(5) ?
C8 C13 . 1.414(5) ?
C9 C10 . 1.380(5) ?
C9 H9A . 0.9300 ?
C10 C11 . 1.404(5) ?
C11 C12 . 1.426(5) ?
C11 C15 . 1.480(5) ?
C12 C13 . 1.355(5) ?
C12 H12A . 0.9300 ?
C14 H14A . 0.9600 ?
C14 H14B . 0.9600 ?
C14 H14C . 0.9600 ?
C15 C16 . 1.468(6) ?
C16 H16A . 0.9600 ?
C16 H16B . 0.9600 ?
C16 H16C . 0.9600 ?

loop_
_geom_hbond_atom_site_label_D
_geom_hbond_atom_site_label_H
_geom_hbond_atom_site_label_A
_geom_hbond_site_symmetry_A
_geom_hbond_distance_DH
_geom_hbond_distance_HA
_geom_hbond_distance_DA
_geom_hbond_angle_DHA
_geom_hbond_publ_flag
C4 H4A O3 8_665 0.93 2.58 3.466(5) 158 yes
C16 H16C O4 . 0.96 2.35 2.899(5) 115 yes

loop_
_geom_torsion_atom_site_label_1
_geom_torsion_atom_site_label_2
_geom_torsion_atom_site_label_3
_geom_torsion_atom_site_label_4
_geom_torsion_site_symmetry_1
_geom_torsion_site_symmetry_2
_geom_torsion_site_symmetry_3
_geom_torsion_site_symmetry_4
_geom_torsion
_geom_torsion_publ_flag
C6 C1 C2 C3 . . . . 0.8(8) ?
C1 C2 C3 C4 . . . . -2.0(8) ?
C2 C3 C4 C5 . . . . 2.9(7) ?
C3 C4 C5 C6 . . . . -2.5(6) ?
C3 C4 C5 C7 . . . . -179.4(4) ?
C2 C1 C6 C5 . . . . -0.5(7) ?
C4 C5 C6 C1 . . . . 1.3(6) ?
C7 C5 C6 C1 . . . . 178.1(4) ?
C8 O1 C7 C5 . . . . 168.6(3) ?
C4 C5 C7 O1 . . . . 100.4(4) ?
C6 C5 C7 O1 . . . . -76.4(5) ?
C7 O1 C8 C9 . . . . 5.7(5) ?
C7 O1 C8 C13 . . . . -174.0(3) ?
O1 C8 C9 C10 . . . . -177.9(3) ?
C13 C8 C9 C10 . . . . 1.9(5) ?
C8 C9 C10 C11 . . . . -1.1(6) ?
C8 C9 C10 N . . . . 176.7(3) ?
O5 N C10 C9 . . . . 16.4(5) ?
O4 N C10 C9 . . . . -163.3(3) ?
O5 N C10 C11 . . . . -165.6(3) ?
O4 N C10 C11 . . . . 14.6(5) ?
C9 C10 C11 C12 . . . . 0.4(5) ?
N C10 C11 C12 . . . . -177.4(3) ?
C9 C10 C11 C15 . . . . -179.2(4) ?
N C10 C11 C15 . . . . 3.0(6) ?
C10 C11 C12 C13 . . . . -0.4(6) ?
C15 C11 C12 C13 . . . . 179.2(4) ?
C11 C12 C13 O2 . . . . -177.7(3) ?
C11 C12 C13 C8 . . . . 1.3(6) ?
C14 O2 C13 C12 . . . . 8.6(6) ?
C14 O2 C13 C8 . . . . -170.5(4) ?
O1 C8 C13 C12 . . . . 177.8(4) ?
C9 C8 C13 C12 . . . . -2.0(6) ?
O1 C8 C13 O2 . . . . -3.1(5) ?
C9 C8 C13 O2 . . . . 177.1(3) ?
C10 C11 C15 O3 . . . . -118.1(5) ?
C12 C11 C15 O3 . . . . 62.3(5) ?
C10 C11 C15 C16 . . . . 69.2(5) ?
C12 C11 C15 C16 . . . . -110.4(4) ?

loop_
_cod_related_entry_id
_cod_related_entry_database
_cod_related_entry_code
1 ChemSpider 24742068
